data_2214064
loop_
_publ_author_name
'Hao, Lu-Jiang'
'Yu, Tong-Li'

_publ_section_title
;<i>catena</i>-Poly[[[diaqua(6-carboxypyridine-2-carboxylato-\k^3^<i>O</i>,<i>N</i>,<i>O</i>')gadolinium(III)]-\m-pyridine-2,6-dicarboxylato-\k^4^<i>N</i>,<i>O</i>,<i>O</i>':<i>O</i>'']
 tetrahydrate]
;
_journal_coeditor_code BI2197
_journal_issue 7
_journal_name_full 'Acta Crystallographica Section E'
_journal_page_first m1967
_journal_page_last m1967
_journal_paper_doi 10.1107/S1600536807029789
_journal_volume 63
_journal_year 2007
_chemical_formula_iupac '[Gd (C7 H3 N1 O4) (C7 H4 N1 O4) (H2 O1)2], 4H2 O'
_chemical_formula_moiety 'C14 H11 Gd N2 O10, 4(H2 O)'
_chemical_formula_sum 'C14 H19 Gd N2 O14'
_chemical_formula_weight 596.56
_chemical_name_systematic
;
<i>catena</i>-Poly[[[diaqua(6-carboxypyridine-2-carboxylato-
\k^3^<i>O</i>,<i>N</i>,<i>O</i>')gadolinium(III)]-\m-pyridine-
2,6-dicarboxylato-\k^4^<i>N</i>,<i>O</i>,<i>O</i>':<i>O</i>''] tetrahydrate]
;
_space_group_IT_number 14
_symmetry_cell_setting monoclinic
_symmetry_space_group_name_Hall '-P 2ybc'
_symmetry_space_group_name_H-M 'P 1 21/c 1'
_atom_sites_solution_hydrogens geom
_atom_sites_solution_primary direct
_atom_sites_solution_secondary difmap
_cell_angle_alpha 90.00
_cell_angle_beta 101.7280(10)
_cell_angle_gamma 90.00
_cell_formula_units_Z 4
_cell_length_a 14.1267(3)
_cell_length_b 11.2787(2)
_cell_length_c 13.0162(2)
_cell_measurement_reflns_used 3925
_cell_measurement_temperature 293(2)
_cell_measurement_theta_max 26.02
_cell_measurement_theta_min 1.47
_cell_volume 2030.59(6)
_computing_cell_refinement 'SAINT-Plus (Bruker, 2001)'
_computing_data_collection 'SMART (Bruker 2001)'
_computing_data_reduction SAINT-Plus
_computing_molecular_graphics 'SHELXTL (Bruker, 2001)'
_computing_publication_material SHELXTL
_computing_structure_refinement 'SHELXL97 (Sheldrick, 1997)'
_computing_structure_solution 'SHELXS97 (Sheldrick, 1997)'
_diffrn_ambient_temperature 293(2)
_diffrn_measured_fraction_theta_full 0.982
_diffrn_measured_fraction_theta_max 0.982
_diffrn_measurement_device_type 'Bruker SMART CCD'
_diffrn_measurement_method '\f and \w'
_diffrn_radiation_monochromator graphite
_diffrn_radiation_source 'fine-focus sealed tube'
_diffrn_radiation_type MoK\a
_diffrn_radiation_wavelength 0.71073
_diffrn_reflns_av_R_equivalents 0.0331
_diffrn_reflns_av_sigmaI/netI 0.0468
_diffrn_reflns_limit_h_max 16
_diffrn_reflns_limit_h_min -16
_diffrn_reflns_limit_k_max 13
_diffrn_reflns_limit_k_min -13
_diffrn_reflns_limit_l_max 15
_diffrn_reflns_limit_l_min -7
_diffrn_reflns_number 7168
_diffrn_reflns_theta_full 26.02
_diffrn_reflns_theta_max 26.02
_diffrn_reflns_theta_min 1.47
_diffrn_standards_number 0
_exptl_absorpt_coefficient_mu 3.342
_exptl_absorpt_correction_T_max 0.7310
_exptl_absorpt_correction_T_min 0.7310
_exptl_absorpt_correction_type multi-scan
_exptl_absorpt_process_details '(SADABS; Sheldrick, 1996)'
_exptl_crystal_colour colourless
_exptl_crystal_density_diffrn 1.951
_exptl_crystal_density_method 'not measured'
_exptl_crystal_description cubic
_exptl_crystal_F_000 1172
_exptl_crystal_size_max 0.10
_exptl_crystal_size_mid 0.10
_exptl_crystal_size_min 0.10
_refine_diff_density_max 1.052
_refine_diff_density_min -1.125
_refine_ls_extinction_method none
_refine_ls_goodness_of_fit_ref 0.999
_refine_ls_hydrogen_treatment mixed
_refine_ls_matrix_type full
_refine_ls_number_parameters 317
_refine_ls_number_reflns 3925
_refine_ls_number_restraints 0
_refine_ls_restrained_S_all 1.456
_refine_ls_R_factor_all 0.0403
_refine_ls_R_factor_gt 0.0371
_refine_ls_shift/su_max 0.000
_refine_ls_shift/su_mean 0.000
_refine_ls_structure_factor_coef Fsqd
_refine_ls_weighting_details 'calc w=1/[\s^2^(Fo^2^)+(0.1152P)^2^+2.6596P] where P=(Fo^2^+2Fc^2^)/3'
_refine_ls_weighting_scheme calc
_refine_ls_wR_factor_gt 0.1294
_refine_ls_wR_factor_ref 0.1339
_reflns_number_gt 3237
_reflns_number_total 3925
_reflns_threshold_expression I>2\s(I)
_cod_data_source_file bi2197.cif
_cod_data_source_block I
_cod_original_sg_symbol_H-M 'P 21/c'
_cod_database_code 2214064
_cod_database_fobs_code 2214064

loop_
_symmetry_equiv_pos_as_xyz
'x, y, z'
'-x, y+1/2, -z+1/2'
'-x, -y, -z'
'x, -y-1/2, z-1/2'

loop_
_atom_site_type_symbol
_atom_site_label
_atom_site_fract_x
_atom_site_fract_y
_atom_site_fract_z
_atom_site_U_iso_or_equiv
_atom_site_adp_type
_atom_site_calc_flag
_atom_site_refinement_flags
_atom_site_occupancy
Gd Gd1 0.26984(3) 0.29481(3) 0.64844(3) 0.0182(3) Uani d . 1
C C1 0.4427(8) 0.5000(9) 0.6318(8) 0.031(2) Uani d . 1
C C2 0.5030(7) 0.3903(10) 0.6329(8) 0.032(2) Uani d . 1
C C3 0.6014(9) 0.3898(13) 0.6353(11) 0.052(3) Uani d . 1
H H3 0.6354 0.4605 0.6362 0.063 Uiso calc R 1
C C4 0.6477(11) 0.2826(13) 0.6365(17) 0.041(3) Uani d U 1
H H4 0.7141 0.2801 0.6399 0.084 Uiso calc R 1
C C5 0.5952(9) 0.1780(13) 0.6325(13) 0.055(4) Uani d . 1
H H5 0.6253 0.1049 0.6313 0.066 Uiso calc R 1
C C6 0.4975(7) 0.1849(9) 0.6305(8) 0.027(2) Uani d . 1
C C7 0.4325(7) 0.0764(9) 0.6274(8) 0.026(2) Uani d . 1
C C8 0.1194(6) 0.5248(8) 0.6735(7) 0.0199(18) Uani d . 1
C C9 0.1269(6) 0.5389(7) 0.5597(6) 0.0150(15) Uani d . 1
C C10 0.0915(7) 0.6395(8) 0.5001(7) 0.0239(19) Uani d . 1
H H10 0.0641 0.7026 0.5298 0.029 Uiso calc R 1
C C11 0.0990(7) 0.6412(8) 0.3934(7) 0.026(2) Uani d . 1
H H11 0.0772 0.7068 0.3520 0.031 Uiso calc R 1
C C12 0.1382(6) 0.5472(7) 0.3510(6) 0.0206(17) Uani d . 1
H H12 0.1411 0.5463 0.2803 0.025 Uiso calc R 1
C C13 0.1740(6) 0.4515(7) 0.4171(6) 0.0163(16) Uani d . 1
C C14 0.2257(6) 0.3477(7) 0.3807(7) 0.0167(17) Uani d . 1
N N1 0.4519(6) 0.2884(6) 0.6323(6) 0.0227(18) Uani d . 1
N N2 0.1687(5) 0.4485(6) 0.5185(5) 0.0140(13) Uani d . 1
O O1 0.3562(5) 0.4925(6) 0.6348(5) 0.0286(15) Uani d . 1
O O2 0.4846(6) 0.5978(7) 0.6261(7) 0.049(2) Uani d . 1
H H2 0.4491 0.6558 0.6226 0.073 Uiso calc RD 1
O O3 0.3440(5) 0.0970(6) 0.6299(5) 0.0265(14) Uani d . 1
O O4 0.4693(5) -0.0207(6) 0.6241(7) 0.0424(19) Uani d . 1
O O5 0.0799(6) 0.6041(6) 0.7145(5) 0.0329(16) Uani d . 1
O O6 0.1550(5) 0.4297(5) 0.7180(4) 0.0245(14) Uani d . 1
O O7 0.2736(5) 0.2815(5) 0.4534(5) 0.0202(14) Uani d . 1
O O8 0.2190(5) 0.3336(6) 0.2838(4) 0.0216(13) Uani d . 1
O O9 0.1254(5) 0.1838(6) 0.5631(5) 0.0284(15) Uani d D 1
O O10 0.3672(6) 0.3476(7) 0.8247(5) 0.0405(19) Uani d D 1
O O11 0.9704(6) 0.0577(6) 0.5986(6) 0.0370(18) Uani d D 1
O O12 0.7979(9) 0.4016(10) 0.9161(12) 0.090(4) Uani d D 1
O O13 0.3766(9) 0.7743(10) 0.6153(14) 0.092(4) Uani d D 1
O O14 0.0414(5) 0.3081(6) 0.8505(6) 0.0277(16) Uani d D 1
H H21 0.125(12) 0.205(12) 0.503(5) 0.080 Uiso d D 1
H H22 0.085(9) 0.134(11) 0.573(10) 0.080 Uiso d D 1
H H23 0.407(8) 0.401(11) 0.839(10) 0.080 Uiso d D 1
H H24 0.335(10) 0.333(15) 0.868(9) 0.080 Uiso d D 1
H H25 0.968(12) 0.086(10) 0.655(6) 0.080 Uiso d D 1
H H26 0.954(12) -0.014(6) 0.588(10) 0.080 Uiso d D 1
H H27 0.855(4) 0.419(16) 0.918(10) 0.080 Uiso d D 1
H H28 0.786(10) 0.398(17) 0.978(6) 0.080 Uiso d D 1
H H29 0.383(11) 0.828(12) 0.660(11) 0.080 Uiso d D 1
H H30 0.323(6) 0.744(14) 0.603(13) 0.080 Uiso d D 1
H H31 0.005(11) 0.252(10) 0.843(11) 0.080 Uiso d D 1
H H32 0.067(11) 0.324(13) 0.802(8) 0.080 Uiso d D 1

loop_
_atom_site_aniso_label
_atom_site_aniso_U_11
_atom_site_aniso_U_22
_atom_site_aniso_U_33
_atom_site_aniso_U_12
_atom_site_aniso_U_13
_atom_site_aniso_U_23
Gd1 0.0194(4) 0.0192(4) 0.0153(4) 0.00107(14) 0.0021(2) 0.00124(13)
C1 0.039(6) 0.023(5) 0.032(5) -0.006(4) 0.006(4) 0.004(4)
C2 0.026(5) 0.036(6) 0.032(5) -0.012(4) 0.004(4) 0.002(4)
C3 0.031(6) 0.054(8) 0.075(9) -0.016(6) 0.019(6) -0.006(6)
C4 0.038(5) 0.037(5) 0.046(5) -0.001(5) 0.007(5) -0.001(5)
C5 0.024(6) 0.051(7) 0.093(11) -0.001(6) 0.019(7) -0.015(8)
C6 0.014(5) 0.033(5) 0.033(5) -0.002(4) 0.001(4) -0.003(4)
C7 0.016(5) 0.032(5) 0.030(5) -0.001(4) 0.003(4) 0.001(4)
C8 0.019(4) 0.022(4) 0.018(4) 0.001(3) 0.004(3) -0.001(3)
C9 0.015(4) 0.012(4) 0.017(4) 0.002(3) 0.003(3) -0.001(3)
C10 0.031(5) 0.020(4) 0.021(4) 0.008(4) 0.006(4) 0.001(3)
C11 0.033(5) 0.024(5) 0.018(4) 0.007(4) -0.003(4) 0.006(3)
C12 0.027(5) 0.021(4) 0.012(4) 0.006(3) 0.001(3) 0.002(3)
C13 0.016(4) 0.017(4) 0.015(4) -0.003(3) 0.001(3) -0.002(3)
C14 0.017(4) 0.017(4) 0.015(4) 0.001(3) 0.002(3) -0.001(3)
N1 0.020(4) 0.028(4) 0.019(4) 0.000(3) 0.002(3) 0.000(3)
N2 0.014(3) 0.014(3) 0.013(3) 0.003(3) 0.001(3) 0.002(3)
O1 0.028(4) 0.020(3) 0.036(4) -0.008(3) 0.001(3) 0.003(3)
O2 0.049(5) 0.037(4) 0.052(5) -0.022(4) -0.009(4) 0.008(4)
O3 0.027(4) 0.018(3) 0.034(4) 0.001(3) 0.004(3) 0.002(3)
O4 0.033(4) 0.023(4) 0.069(5) 0.013(3) 0.005(4) -0.002(4)
O5 0.052(5) 0.024(3) 0.027(3) 0.016(3) 0.018(3) 0.002(3)
O6 0.038(4) 0.023(3) 0.015(3) 0.012(3) 0.010(3) 0.004(2)
O7 0.027(4) 0.022(3) 0.012(3) 0.011(2) 0.003(3) 0.002(2)
O8 0.029(4) 0.021(3) 0.013(3) 0.006(3) 0.001(3) -0.002(2)
O9 0.032(4) 0.037(4) 0.015(3) -0.010(3) 0.002(3) 0.005(3)
O10 0.046(5) 0.056(5) 0.017(3) -0.032(4) 0.000(3) -0.001(3)
O11 0.051(5) 0.034(4) 0.032(4) -0.014(3) 0.025(4) -0.002(3)
O12 0.062(7) 0.047(6) 0.148(12) 0.013(5) -0.011(7) -0.004(7)
O13 0.066(8) 0.043(6) 0.163(14) 0.000(5) 0.013(9) -0.004(7)
O14 0.026(4) 0.033(4) 0.023(4) -0.002(3) 0.002(3) 0.001(3)

loop_
_atom_type_symbol
_atom_type_description
_atom_type_scat_dispersion_real
_atom_type_scat_dispersion_imag
_atom_type_scat_source
C C 0.0033 0.0016 'International Tables Vol C Tables 4.2.6.8 and 6.1.1.4'
H H 0.0000 0.0000 'International Tables Vol C Tables 4.2.6.8 and 6.1.1.4'
N N 0.0061 0.0033 'International Tables Vol C Tables 4.2.6.8 and 6.1.1.4'
O O 0.0106 0.0060 'International Tables Vol C Tables 4.2.6.8 and 6.1.1.4'
Gd Gd -0.1653 3.9035 'International Tables Vol C Tables 4.2.6.8 and 6.1.1.4'

loop_
_geom_angle_atom_site_label_1
_geom_angle_atom_site_label_2
_geom_angle_atom_site_label_3
_geom_angle_site_symmetry_1
_geom_angle_site_symmetry_3
_geom_angle
O9 Gd1 O3 . . 80.1(2)
O9 Gd1 O8 . 4_566 72.1(2)
O3 Gd1 O8 . 4_566 74.7(2)
O9 Gd1 O10 . . 142.0(2)
O3 Gd1 O10 . . 98.0(3)
O8 Gd1 O10 4_566 . 70.9(2)
O9 Gd1 O6 . . 86.2(2)
O3 Gd1 O6 . . 152.5(2)
O8 Gd1 O6 4_566 . 78.4(2)
O10 Gd1 O6 . . 78.5(3)
O9 Gd1 O7 . . 72.8(2)
O3 Gd1 O7 . . 76.0(2)
O8 Gd1 O7 4_566 . 137.3(2)
O10 Gd1 O7 . . 144.0(2)
O6 Gd1 O7 . . 122.46(19)
O9 Gd1 O1 . . 140.7(2)
O3 Gd1 O1 . . 123.7(2)
O8 Gd1 O1 4_566 . 139.7(2)
O10 Gd1 O1 . . 71.0(2)
O6 Gd1 O1 . . 81.4(2)
O7 Gd1 O1 . . 82.9(2)
O9 Gd1 N1 . . 133.4(2)
O3 Gd1 N1 . . 62.0(2)
O8 Gd1 N1 4_566 . 117.9(2)
O10 Gd1 N1 . . 73.4(3)
O6 Gd1 N1 . . 139.3(2)
O7 Gd1 N1 . . 72.5(2)
O1 Gd1 N1 . . 62.0(2)
O9 Gd1 N2 . . 75.7(2)
O3 Gd1 N2 . . 135.2(2)
O8 Gd1 N2 4_566 . 129.7(2)
O10 Gd1 N2 . . 124.0(3)
O6 Gd1 N2 . . 61.85(19)
O7 Gd1 N2 . . 61.20(19)
O1 Gd1 N2 . . 65.6(2)
N1 Gd1 N2 . . 112.3(2)
O1 C1 O2 . . 122.8(10)
O1 C1 C2 . . 120.5(9)
O2 C1 C2 . . 116.7(10)
N1 C2 C3 . . 121.8(11)
N1 C2 C1 . . 113.4(8)
C3 C2 C1 . . 124.7(10)
C2 C3 C4 . . 118.6(12)
C2 C3 H3 . . 120.8
C4 C3 H3 . . 120.6
C5 C4 C3 . . 119.8(14)
C5 C4 H4 . . 120.1
C3 C4 H4 . . 120.1
C4 C5 C6 . . 118.6(13)
C4 C5 H5 . . 120.7
C6 C5 H5 . . 120.7
N1 C6 C5 . . 122.2(11)
N1 C6 C7 . . 114.4(9)
C5 C6 C7 . . 123.4(10)
O4 C7 O3 . . 126.3(9)
O4 C7 C6 . . 117.6(9)
O3 C7 C6 . . 116.0(8)
O5 C8 O6 . . 125.9(8)
O5 C8 C9 . . 118.4(8)
O6 C8 C9 . . 115.7(7)
N2 C9 C10 . . 121.9(7)
N2 C9 C8 . . 115.7(7)
C10 C9 C8 . . 122.3(7)
C11 C10 C9 . . 117.5(8)
C11 C10 H10 . . 121.2
C9 C10 H10 . . 121.3
C12 C11 C10 . . 120.3(8)
C12 C11 H11 . . 119.9
C10 C11 H11 . . 119.8
C11 C12 C13 . . 118.3(8)
C11 C12 H12 . . 120.8
C13 C12 H12 . . 120.9
N2 C13 C12 . . 122.4(7)
N2 C13 C14 . . 114.8(7)
C12 C13 C14 . . 122.7(7)
O8 C14 O7 . . 125.9(7)
O8 C14 C13 . . 118.2(7)
O7 C14 C13 . . 115.9(7)
C6 N1 C2 . . 118.9(9)
C6 N1 Gd1 . . 120.6(6)
C2 N1 Gd1 . . 120.4(6)
C9 N2 C13 . . 119.4(7)
C9 N2 Gd1 . . 118.0(5)
C13 N2 Gd1 . . 121.2(5)
C1 O1 Gd1 . . 123.4(6)
C1 O2 H2 . . 114.00
C7 O3 Gd1 . . 126.7(6)
C8 O6 Gd1 . . 124.6(5)
C14 O7 Gd1 . . 125.7(5)
C14 O8 Gd1 . 4_565 144.0(5)
Gd1 O9 H21 . . 98(10)
Gd1 O9 H22 . . 144(9)
H21 O9 H22 . . 118(13)
Gd1 O10 H23 . . 127(10)
Gd1 O10 H24 . . 108(10)
H23 O10 H24 . . 117(7)
H25 O11 H26 . . 118(6)
H27 O12 H28 . . 111(13)
H29 O13 H30 . . 114(16)
H31 O14 H32 . . 118(7)

loop_
_geom_bond_atom_site_label_1
_geom_bond_atom_site_label_2
_geom_bond_site_symmetry_2
_geom_bond_distance
Gd1 O9 . 2.458(7)
Gd1 O3 . 2.497(6)
Gd1 O8 4_566 2.496(6)
Gd1 O10 . 2.496(6)
Gd1 O6 . 2.523(6)
Gd1 O7 . 2.554(6)
Gd1 O1 . 2.566(6)
Gd1 N1 . 2.624(9)
Gd1 N2 . 2.631(6)
C1 O1 . 1.232(13)
C1 O2 . 1.261(13)
C1 C2 . 1.501(15)
C2 N1 . 1.356(12)
C2 C3 . 1.383(16)
C3 C4 . 1.37(2)
C3 H3 . 0.930
C4 C5 . 1.39(2)
C4 H4 . 0.930
C5 C6 . 1.377(16)
C5 H5 . 0.930
C6 N1 . 1.335(13)
C6 C7 . 1.526(13)
C7 O4 . 1.216(12)
C7 O3 . 1.278(12)
C8 O5 . 1.232(11)
C8 O6 . 1.273(10)
C8 C9 . 1.515(11)
C9 N2 . 1.343(10)
C9 C10 . 1.408(11)
C10 C11 . 1.414(12)
C10 H10 . 0.930
C11 C12 . 1.363(13)
C11 H11 . 0.930
C12 C13 . 1.409(11)
C12 H12 . 0.930
C13 N2 . 1.338(10)
C13 C14 . 1.506(11)
C14 O8 . 1.256(10)
C14 O7 . 1.285(10)
O2 H2 . 0.820
O8 Gd1 4_565 2.496(6)
O9 H21 . 0.82(9)
O9 H22 . 0.83(12)
O10 H23 . 0.82(13)
O10 H24 . 0.81(13)
O11 H25 . 0.81(9)
O11 H26 . 0.85(7)
O12 H27 . 0.83(9)
O12 H28 . 0.86(9)
O13 H29 . 0.83(15)
O13 H30 . 0.82(10)
O14 H31 . 0.81(12)
O14 H32 . 0.81(14)

loop_
_geom_hbond_atom_site_label_D
_geom_hbond_atom_site_label_H
_geom_hbond_atom_site_label_A
_geom_hbond_site_symmetry_A
_geom_hbond_distance_DH
_geom_hbond_distance_HA
_geom_hbond_distance_DA
_geom_hbond_angle_DHA
_geom_hbond_publ_flag
O2 H2 O13 . 0.82 1.68 2.495(9) 179.9 no
O9 H21 O14 4_565 0.82(9) 2.09(10) 2.782(10) 141(13) no
O9 H22 O11 1_455 0.83(12) 1.92(13) 2.728(10) 165(16) no
O10 H23 O4 2_656 0.82(13) 1.93(12) 2.713(10) 160(17) no
O10 H24 O7 4_566 0.81(13) 2.01(8) 2.752(9) 152(17) no
O11 H25 O5 2_646 0.81(9) 1.96(7) 2.719(9) 156(14) no
O11 H26 O14 2_646 0.85(7) 2.15(9) 2.905(10) 147(13) no
O12 H27 O11 4_566 0.83(9) 2.59(12) 3.072(15) 119(11) no
O12 H28 O13 2_646 0.86(9) 2.75(15) 2.810(18) 85(10) no
O13 H29 O4 1_565 0.83(15) 2.20(14) 2.649(14) 114(13) no
O13 H30 O12 2_656 0.82(10) 2.44(16) 2.810(18) 108(14) no
O14 H31 O5 2_546 0.81(12) 2.10(13) 2.891(10) 165(13) no
